data_2004594
loop_
_publ_author_name
'Rodrigues, B. L.'
'do Gambardella, M. T.'
'de Figueiredo, L. J.'
'Kascheres, C.'

_publ_section_title
;Ethyl
 2-[(<i>E</i>)-5-Chloro-2-hydroxy-4-nitrophenylazo]-3-(<i>E</i>)-amino-2-butenoate
;
_journal_issue 3
_journal_name_full 'Acta Crystallographica Section C'
_journal_page_first 705
_journal_page_last 707
_journal_paper_doi 10.1107/S0108270195013023
_journal_volume 52
_journal_year 1996
_chemical_formula_sum 'C12 H13 Cl N4 O5'
_chemical_formula_weight 328.71
_chemical_name_systematic
;
1-etoxi-1-(5-chlorine,4-nitrous,2-hidroxiphenil)azo,2-aminopropene
;
_space_group_IT_number 14
_symmetry_cell_setting monoclinic
_symmetry_space_group_name_Hall '-P 2ybc'
_symmetry_space_group_name_H-M 'P 1 21/c 1'
_cell_angle_alpha 90
_cell_angle_beta 109.40(2)
_cell_angle_gamma 90
_cell_formula_units_Z 4
_cell_length_a 9.238(2)
_cell_length_b 14.388(3)
_cell_length_c 11.763(2)
_cell_measurement_reflns_used 25
_cell_measurement_temperature 298
_cell_measurement_theta_max 19
_cell_measurement_theta_min 11
_cell_volume 1474.7(5)
_computing_cell_refinement 'CAD-4 Software'
_computing_data_collection 'CAD-4 Software (Enraf-Nonius, 1989)'
_computing_data_reduction 'SDP (Frenz, 1978)'
_computing_molecular_graphics 'ORTEP (Johnson, 1965)'
_computing_publication_material 'MS-DOS6.20 editor'
_computing_structure_refinement 'SHELX76 (Sheldrick, 1976)'
_computing_structure_solution 'SHELXS86 (Sheldrick, 1985)'
_diffrn_ambient_temperature 298
_diffrn_measurement_device 'Enraf-Nonius CAD-4'
_diffrn_measurement_method \w/2\q
_diffrn_radiation_monochromator graphite
_diffrn_radiation_source 'fine-focus sealed tube'
_diffrn_radiation_type MoK\a
_diffrn_radiation_wavelength 0.71073
_diffrn_reflns_limit_h_max 10
_diffrn_reflns_limit_h_min -11
_diffrn_reflns_limit_k_max 17
_diffrn_reflns_limit_k_min 0
_diffrn_reflns_limit_l_max 14
_diffrn_reflns_limit_l_min 0
_diffrn_reflns_number 2089
_diffrn_reflns_theta_max 26.29
_diffrn_reflns_theta_min 3
_diffrn_standards_decay_% -2.3
_diffrn_standards_interval_time 120
_diffrn_standards_number 3
_exptl_absorpt_coefficient_mu 0.284
_exptl_absorpt_correction_type none
_exptl_crystal_colour red
_exptl_crystal_density_diffrn 1.480
_exptl_crystal_density_meas ?
_exptl_crystal_description prismatic
_exptl_crystal_F_000 680
_exptl_crystal_size_max 0.5
_exptl_crystal_size_mid 0.3
_exptl_crystal_size_min 0.3
_refine_diff_density_max 0.203
_refine_diff_density_min -0.242
_refine_ls_extinction_method none
_refine_ls_goodness_of_fit_all 1.44
_refine_ls_goodness_of_fit_obs 1.94
_refine_ls_hydrogen_treatment 'refined as ride atoms, except H11,H41,H42 refxyz'
_refine_ls_matrix_type 'full matrix'
_refine_ls_number_parameters 224
_refine_ls_number_reflns 1062
_refine_ls_R_factor_all 0.1067
_refine_ls_R_factor_obs 0.0447
_refine_ls_shift/esd_max 0.001
_refine_ls_structure_factor_coef Fsqd
_refine_ls_weighting_details 'w = 1/[\s^2^(F) + 0.0001F^2^]'
_refine_ls_weighting_scheme calc
_refine_ls_wR_factor_all 0.0563
_refine_ls_wR_factor_obs 0.0397
_reflns_number_observed 1062
_reflns_number_total 2089
_reflns_observed_criterion refl_observed_if_F_>_6.0_sigma(F)
_cod_data_source_file cr1204.cif
_cod_data_source_block a
_cod_depositor_comments
;
The following automatic conversions were performed:

'_exptl_crystal_density_meas' value 'not measured' was changed to '?'
- the value is perceived as not measured.

Automatic conversion script
Id: cif_fix_values 3008 2015-01-20 13:52:24Z robertas 

The following automatic conversions were performed:

'_refine_ls_weighting_scheme' value 'calc w = 1/[\s^2^(F) +
0.0001F^2^]' was changed to 'calc'. New tag
'_refine_ls_weighting_details' was created. The value of the new tag
was set to 'w = 1/[\s^2^(F) + 0.0001F^2^]'.

Automatic conversion script
Id: cif_fix_values 3143 2015-03-26 13:38:13Z robertas 
;
_cod_original_cell_volume 1474.8(5)
_cod_original_sg_symbol_H-M 'P 21/c'
_cod_original_formula_sum 'C12 H13 Cl1 N4 O5'
_cod_database_code 2004594

loop_
_symmetry_equiv_pos_as_xyz
x,y,z
-x,-y,-z
-x,y+1/2,-z+1/2
x,-y+1/2,z+1/2

loop_
_atom_site_aniso_label
_atom_site_aniso_U_11
_atom_site_aniso_U_22
_atom_site_aniso_U_33
_atom_site_aniso_U_12
_atom_site_aniso_U_13
_atom_site_aniso_U_23
_atom_site_aniso_type_symbol
Cl 0.0840(10) 0.0610(10) 0.0560(10) -0.0080(10) 0.0433(9) -0.0110(10) Cl
O1 0.081(3) 0.042(3) 0.052(3) 0.004(2) 0.040(2) 0.007(2) O
O2 0.150(5) 0.057(3) 0.122(5) 0.034(3) 0.090(4) 0.017(3) O
O3 0.094(4) 0.087(4) 0.093(4) 0.025(3) 0.058(3) -0.003(3) O
O4 0.064(3) 0.060(3) 0.067(3) 0.000(2) 0.036(2) -0.014(2) O
O5 0.062(3) 0.059(3) 0.045(3) 0.004(2) 0.023(2) 0.006(2) O
N1 0.056(3) 0.047(4) 0.063(4) -0.002(3) 0.027(3) -0.014(3) N
N2 0.043(3) 0.039(3) 0.045(3) 0.001(3) 0.018(3) -0.003(3) N
N3 0.035(3) 0.041(3) 0.040(3) -0.004(2) 0.012(2) -0.006(3) N
N4 0.075(4) 0.041(4) 0.059(4) 0.015(3) 0.033(3) 0.012(3) N
C1 0.044(3) 0.042(4) 0.043(3) -0.006(3) 0.020(3) -0.001(4) C
C2 0.052(4) 0.036(4) 0.048(4) -0.001(3) 0.021(3) 0.002(3) C
C3 0.044(4) 0.035(4) 0.052(4) -0.001(3) 0.018(3) -0.010(3) C
C4 0.044(4) 0.046(4) 0.036(3) -0.009(3) 0.019(3) -0.008(3) C
C5 0.045(3) 0.041(4) 0.041(3) -0.006(3) 0.017(3) -0.002(3) C
C6 0.038(3) 0.031(4) 0.039(3) -0.007(3) 0.017(3) -0.004(3) C
C7 0.047(4) 0.033(3) 0.047(3) -0.007(3) 0.019(3) -0.004(4) C
C8 0.040(4) 0.043(4) 0.051(4) -0.009(3) 0.015(3) -0.013(3) C
C9 0.071(4) 0.038(4) 0.084(5) 0.012(4) 0.039(4) 0.001(4) C
C10 0.035(3) 0.052(4) 0.041(3) -0.007(4) 0.009(3) -0.011(4) C
C11 0.073(5) 0.096(7) 0.053(5) 0.000(5) 0.024(4) 0.015(4) C
C12 0.090(6) 0.123(8) 0.074(5) -0.031(6) 0.013(5) 0.038(6) C

loop_
_atom_site_label
_atom_site_fract_x
_atom_site_fract_y
_atom_site_fract_z
_atom_site_B_iso_or_equiv
_atom_site_thermal_displace_type
_atom_site_type_symbol
Cl .0141(2) .39690(10) .14710(10) 4.91(6) Beq Cl
O1 -0.1739(5) .3766(3) .5770(3) 4.3(2) Beq O
O2 .0899(6) .1624(3) .4000(5) 7.8(2) Beq O
O3 .1472(5) .2312(3) .2630(4) 6.7(2) Beq O
O4 -0.4765(4) .6527(3) .6830(3) 4.70(10) Beq O
O5 -0.3624(4) .5147(3) .6916(3) 4.30(10) Beq O
N1 .0812(6) .2284(4) .3359(5) 4.2(2) Beq N
N2 -0.2454(5) .5402(3) .4132(4) 3.30(10) Beq N
N3 -0.2910(4) .5371(3) .5065(4) 3.10(10) Beq N
N4 -0.3687(6) .7030(4) .3650(5) 4.4(2) Beq N
C1 -0.1329(6) .3834(4) .4771(5) 3.3(2) Beq C
C2 -.0529(6) .3084(4) .4524(5) 3.5(2) Beq C
H21 -.0277(6) .2485(4) .5111(5) 6.0 Biso H
C3 -.0060(6) .3108(4) .3530(6) 3.4(2) Beq C
C4 -.0371(6) .3859(4) .2746(4) 3.2(2) Beq C
C5 -0.1164(6) .4598(4) .3006(5) 3.3(2) Beq C
H51 -0.1405(6) .5197(4) .2419(5) 6.0 Biso H
C6 -0.1658(6) .4595(4) .3996(5) 2.8(2) Beq C
C7 -0.3720(6) .6096(4) .5301(5) 3.3(2) Beq C
C8 -0.4147(6) .6911(4) .4584(6) 3.5(2) Beq C
C9 -0.5117(7) .7671(4) .4812(6) 4.8(2) Beq C
H91 -0.6198(7) .7436(4) .4875(6) 6.0 Biso H
H92 -0.5327(7) .8176(4) .4095(6) 6.0 Biso H
H93 -0.4441(7) .7986(4) .5654(6) 6.0 Biso H
C10 -0.4115(6) .5968(5) .6386(5) 3.4(2) Beq C
C11 -0.3828(8) .4990(5) .8065(6) 5.8(3) Beq C
H111 -0.3266(8) .5554(5) .8650(6) 6.0 Biso H
H112 -0.5038(8) .4996(5) .7947(6) 6.0 Biso H
C12 -0.2995(8) .4118(6) .8544(7) 7.8(3) Beq C
H11 -0.216(6) .429(4) .598(5) 6.0 Biso H
H41 -0.405(7) .753(4) .315(6) 6.0 Biso H
H42 -0.307(6) .660(4) .342(5) 6.0 Biso H
H121 -0.3045(8) .4012(6) .9439(7) 6.0 Biso H
H122 -0.1812(8) .4171(6) .8588(7) 6.0 Biso H
H123 -0.3532(8) .3538(6) .7977(7) 6.0 Biso H

loop_
_atom_type_symbol
_atom_type_description
_atom_type_scat_dispersion_real
_atom_type_scat_dispersion_imag
_atom_type_scat_source
Cl Cl 0.132 1.159 'International Tables Vol IV Table 2.3.1'
O O 0.008 0.006 'International Tables Vol IV Table 2.3.1'
N N 0.004 0.003 'International Tables Vol IV Table 2.3.1'
C C 0.002 0.002 'International Tables Vol IV Table 2.3.1'
H H 0.0000 0.0000 'International Tables Vol IV Table 2.3.1'

loop_
_geom_angle_atom_site_label_1
_geom_angle_atom_site_label_2
_geom_angle_atom_site_label_3
_geom_angle
_geom_angle_publ_flag
C6 C1 O1 124.2(5) yes
C6 C1 C2 119.2(6) yes
O1 C1 C2 116.5(5) yes
C1 C2 C3 119.8(5) yes
N1 C3 C2 115.7(5) yes
N1 C3 C4 122.3(6) yes
C2 C3 C4 122.0(6) yes
Cl C4 C3 126.4(5) yes
Cl C4 C5 116.2(4) yes
C3 C4 C5 117.4(6) yes
C6 C5 C4 122.1(5) yes
N2 C6 C1 125.5(5) yes
N2 C6 C5 115.0(5) yes
C1 C6 C5 119.5(5) yes
C10 C7 N3 113.4(5) yes
C10 C7 C8 121.7(6) yes
N3 C7 C8 124.9(6) yes
N4 C8 C7 120.0(6) yes
N4 C8 C9 115.8(5) yes
C7 C8 C9 124.2(6) yes
O4 C10 C7 126.6(6) yes
O4 C10 O5 121.3(6) yes
C7 C10 O5 112.0(6) yes
O5 C11 C12 106.0(6) yes
O2 N1 O3 122.0(6) yes
O2 N1 C3 118.3(6) yes
O3 N1 C3 119.6(5) yes
C6 N2 N3 113.2(4) yes
N2 N3 C7 119.9(5) yes
H41 N4 H42 117(6) yes
H41 N4 C8 119(5) yes
H42 N4 C8 123(4) yes
C1 O1 H11 116(4) yes
C10 O5 C11 116.3(5) yes
C1 C2 H21 120.1(7) ?
H21 C2 C3 120.1(6) ?
C6 C5 H51 119.0(6) ?
C4 C5 H51 119.0(6) ?
C8 C9 H91 114.0(6) ?
C8 C9 H92 108.4(7) ?
C8 C9 H93 105.9(6) ?
H91 C9 H92 109.5(7) ?
H91 C9 H93 109.6(9) ?
H92 C9 H93 109.4(7) ?
O5 C11 H111 107.1(7) ?
O5 C11 H112 109.3(6) ?
H111 C11 H112 109.5(9) ?
H111 C11 C12 108.4(6) ?
H112 C11 C12 116.1(8) ?
C11 C12 H121 107.8(8) ?
C11 C12 H122 110.4(8) ?
C11 C12 H123 110.2(7) ?
H121 C12 H122 109.5(8) ?
H121 C12 H123 109.5(9) ?
H122 C12 H123 110.0(10) ?

loop_
_geom_bond_atom_site_label_1
_geom_bond_atom_site_label_2
_geom_bond_distance
_geom_bond_publ_flag
C1 O1 1.353(8) yes
O1 H11 0.92(6) yes
C1 C2 1.392(8) yes
C2 C3 1.380(10) yes
C3 N1 1.484(8) yes
N1 O2 1.199(8) yes
N1 O3 1.207(9) yes
C3 C4 1.387(8) yes
C4 Cl 1.723(6) yes
C4 C5 1.382(8) yes
C5 C6 1.385(9) yes
C6 C1 1.392(8) yes
C6 N2 1.412(7) yes
N2 N3 1.300(7) yes
N3 C7 1.365(8) yes
C7 C8 1.422(8) yes
C8 C9 1.493(9) yes
C8 N4 1.314(9) yes
N4 H41 0.92(6) yes
N4 H42 0.94(6) yes
C7 C10 1.451(9) yes
C10 O4 1.220(8) yes
C10 O5 1.342(8) yes
O5 C11 1.443(9) yes
C11 C12 1.480(10) yes
C2 H21 1.080(8) ?
C5 H51 1.080(8) ?
C9 H91 1.080(10) ?
C9 H92 1.081(9) ?
C9 H93 1.080(8) ?
C11 H111 1.080(10) ?
C11 H112 1.080(10) ?
C12 H121 1.080(10) ?
C12 H122 1.080(10) ?
C12 H123 1.080(10) ?
